data_2008613
loop_
_publ_author_name
'Therrien, Bruno'
'Beauchamp, Andr\'e L.'

_publ_section_title
;
 1,1'-Dimethyl-2,2'-biimidazole
;
_journal_issue 6
_journal_name_full 'Acta Crystallographica Section C'
_journal_page_first IUC9900054
_journal_paper_doi 10.1107/S0108270199099321
_journal_volume 55
_journal_year 1999
_chemical_formula_moiety 'C8 H10 N4'
_chemical_formula_sum 'C8 H10 N4'
_chemical_formula_weight 162.200
_chemical_name_systematic
;
N,N'-Dimethyl-2,2'-biimidazole
;
_space_group_IT_number 14
_symmetry_cell_setting monoclinic
_symmetry_space_group_name_Hall '-P 2yn'
_symmetry_space_group_name_H-M 'P 1 21/n 1'
_audit_creation_method 'SHELXL93 (Sheldrick, 1993)'
_cell_angle_alpha 90.00
_cell_angle_beta 103.88(4)
_cell_angle_gamma 90.00
_cell_formula_units_Z 2
_cell_length_a 6.6760(10)
_cell_length_b 5.5670(9)
_cell_length_c 11.471(3)
_cell_measurement_reflns_used 24
_cell_measurement_temperature 293(2)
_cell_measurement_theta_max 24.7
_cell_measurement_theta_min 19.2
_cell_volume 413.87(16)
_computing_cell_refinement 'CAD-4 software'
_computing_data_collection 'CAD-4 software (Enraf-Nonius, 1989)'
_computing_data_reduction 'NRC Crystallographic Computer Programs for the IBM/360 (Ahmed et al., 1973)'
_computing_publication_material 'NRCVAX (Gabe et al., 1989) and SHELXL93'
_computing_structure_refinement 'SHELXL93 (Sheldrick, 1993)'
_computing_structure_solution 'SHELXS86 (Sheldrick, 1985)'
_diffrn_ambient_temperature 293(2)
_diffrn_measurement_device_type 'Nonius CAD-4'
_diffrn_measurement_method \q/2\q
_diffrn_radiation_monochromator graphite
_diffrn_radiation_source 'normal-focus sealed tube'
_diffrn_radiation_type MoK\a
_diffrn_radiation_wavelength 0.71069
_diffrn_reflns_av_R_equivalents 0.031
_diffrn_reflns_av_sigmaI/netI 0.0232
_diffrn_reflns_limit_h_max 7
_diffrn_reflns_limit_h_min -8
_diffrn_reflns_limit_k_max 6
_diffrn_reflns_limit_k_min 0
_diffrn_reflns_limit_l_max 13
_diffrn_reflns_limit_l_min 0
_diffrn_reflns_number 821
_diffrn_reflns_theta_max 25.63
_diffrn_reflns_theta_min 3.24
_diffrn_standards_decay_% 0.8
_diffrn_standards_interval_time 60
_diffrn_standards_number 5
_exptl_absorpt_coefficient_mu 0.085
_exptl_absorpt_correction_type none
_exptl_crystal_colour colourless
_exptl_crystal_density_diffrn 1.3016
_exptl_crystal_density_method 'not measured'
_exptl_crystal_description prism
_exptl_crystal_F_000 172.0
_exptl_crystal_size_max 0.30
_exptl_crystal_size_mid 0.18
_exptl_crystal_size_min 0.08
_refine_diff_density_max 0.123
_refine_diff_density_min -0.110
_refine_ls_extinction_coef 0.027(9)
_refine_ls_extinction_method 'SHELXL93 (Sheldrick, 1993)'
_refine_ls_goodness_of_fit_all 0.911
_refine_ls_goodness_of_fit_ref 1.027
_refine_ls_hydrogen_treatment refall
_refine_ls_matrix_type full
_refine_ls_number_parameters 76
_refine_ls_number_reflns 779
_refine_ls_number_restraints 0
_refine_ls_restrained_S_all 0.911
_refine_ls_restrained_S_obs 1.027
_refine_ls_R_factor_all 0.048
_refine_ls_R_factor_gt 0.036
_refine_ls_shift/su_max 0.001
_refine_ls_shift/su_mean 0.000
_refine_ls_structure_factor_coef Fsqd
_refine_ls_weighting_details 'w = 1/[\s^2^(Fo^2^)+(0.0569P)^2^] where P = (Fo^2^+2Fc^2^)/3'
_refine_ls_weighting_scheme calc
_refine_ls_wR_factor_all 0.088
_refine_ls_wR_factor_ref 0.084
_reflns_number_gt 575
_reflns_number_total 779
_reflns_threshold_expression I>2\s(I)
_cod_data_source_file qa0113.cif
_cod_data_source_block bruno11
_cod_depositor_comments
;
The following automatic conversions were performed:
'_symmetry_cell_setting' value 'Monoclinic' changed to 'monoclinic'
according to '/home/saulius/struct/CIF-dictionaries/cif_core.dic'
dictionary named 'cif_core.dic' version 2.4.1 from 2010-06-29.

Automatic conversion script
Id: cif_fix_enum 1527 2010-12-29 10:47:43Z saulius 
;
_cod_original_cell_volume 413.87(15)
_cod_original_sg_symbol_H-M 'P 21/n'
_cod_database_code 2008613
_cod_database_fobs_code 2008613

loop_
_symmetry_equiv_pos_as_xyz
'x, y, z'
'-x+1/2, y+1/2, -z+1/2'
'-x, -y, -z'
'x-1/2, -y-1/2, z-1/2'

loop_
_atom_site_label
_atom_site_fract_x
_atom_site_fract_y
_atom_site_fract_z
_atom_site_U_iso_or_equiv
_atom_site_adp_type
_atom_site_calc_flag
_atom_site_refinement_flags
_atom_site_occupancy
_atom_site_disorder_group
_atom_site_type_symbol
N1 -.13810(17) .2587(2) .41151(10) .0471(3) Uani d . 1 . N
N3 .14333(19) .0732(2) .38677(11) .0563(4) Uani d . 1 . N
C2 .00369(19) .0801(2) .45038(11) .0426(3) Uani d . 1 . C
C4 .0911(3) .2570(3) .30345(13) .0610(4) Uani d . 1 . C
C5 -.0791(3) .3685(3) .31924(13) .0570(4) Uani d . 1 . C
C6 -.3207(3) .3236(4) .45235(19) .0691(5) Uani d . 1 . C
H4 .182(2) .287(3) .2435(14) .064(4) Uiso d . 1 . H
H5 -.152(3) .507(4) .2760(17) .097(6) Uiso d . 1 . H
H6A -.410(3) .188(5) .452(2) .117(8) Uiso d . 1 . H
H6B -.296(3) .361(4) .535(2) .104(7) Uiso d . 1 . H
H6C -.383(4) .430(5) .394(2) .143(10) Uiso d . 1 . H

loop_
_atom_site_aniso_label
_atom_site_aniso_U_11
_atom_site_aniso_U_22
_atom_site_aniso_U_33
_atom_site_aniso_U_12
_atom_site_aniso_U_13
_atom_site_aniso_U_23
N1 .0463(6) .0472(6) .0449(6) .0039(5) .0053(5) -.0003(5)
N3 .0547(7) .0616(8) .0553(7) .0030(6) .0186(6) .0061(6)
C2 .0416(7) .0434(7) .0417(6) -.0001(6) .0078(5) -.0047(5)
C4 .0688(10) .0640(10) .0518(8) -.0103(9) .0174(7) .0074(7)
C5 .0632(10) .0520(9) .0509(8) -.0037(8) .0042(7) .0054(7)
C6 .0578(10) .0829(13) .0667(11) .0242(10) .0152(8) .0072(10)

loop_
_atom_type_symbol
_atom_type_description
_atom_type_scat_dispersion_real
_atom_type_scat_dispersion_imag
_atom_type_scat_source
N N 0.0061 0.0033 'International Tables Vol C Tables 4.2.6.8 and 6.1.1.4'
C C 0.0033 0.0016 'International Tables Vol C Tables 4.2.6.8 and 6.1.1.4'
H H 0.0000 0.0000 'International Tables Vol C Tables 4.2.6.8 and 6.1.1.4'

loop_
_geom_angle_atom_site_label_1
_geom_angle_atom_site_label_2
_geom_angle_atom_site_label_3
_geom_angle_site_symmetry_3
_geom_angle
_geom_angle_publ_flag
C5 N1 C2 . 105.84(12) y
C5 N1 C6 . 124.14(14) y
C2 N1 C6 . 129.99(14) y
C2 N3 C4 . 105.47(12) y
N3 C2 N1 . 111.50(11) y
N3 C2 C2 3_556 125.26(15) y
N1 C2 C2 3_556 123.24(15) y
C5 C4 N3 . 109.19(14) y
C4 C5 N1 . 108.00(14) y

loop_
_geom_bond_atom_site_label_1
_geom_bond_atom_site_label_2
_geom_bond_site_symmetry_2
_geom_bond_distance
_geom_bond_publ_flag
N1 C5 . 1.3598(19) y
N1 C2 . 1.3715(17) y
N1 C6 . 1.453(2) y
N3 C2 . 1.3151(17) y
N3 C4 . 1.3863(19) y
C2 C2 3_556 1.456(2) y
C4 C5 . 1.345(2) y

loop_
_geom_torsion_atom_site_label_1
_geom_torsion_atom_site_label_2
_geom_torsion_atom_site_label_3
_geom_torsion_atom_site_label_4
_geom_torsion_site_symmetry_4
_geom_torsion
_geom_torsion_publ_flag
C4 N3 C2 N1 . 0.55(16) y
C4 N3 C2 C2 3_556 -179.72(16) y
C5 N1 C2 N3 . -0.66(16) y
C6 N1 C2 N3 . 177.37(16) y
C5 N1 C2 C2 3_556 179.59(15) y
C6 N1 C2 C2 3_556 -2.4(3) y
C2 N3 C4 C5 . -0.22(17) y
N3 C4 C5 N1 . -0.18(18) y
C2 N1 C5 C4 . 0.50(16) y
C6 N1 C5 C4 . -177.69(16) y
